data_4115198
loop_
_publ_author_name
'Jesudoss V. Kingston'
'Oleg V. Ozerov'
'Sean Parkin'
'Carolyn P. Brock'
'Folami T. Ladipo'

_publ_section_title
;
 Mechanistic Insight into Fragmentation Reactions of Titanapinacolate
 Complexes
;
_journal_name_full 'Journal of the American Chemical Society'
_journal_page_first 12217
_journal_page_last 12224
_journal_paper_doi 10.1021/ja0271577
_journal_volume 124
_journal_year 2002
_chemical_formula_sum 'C81 H100 O5 Si3 Ti'
_chemical_formula_weight 1285.78
_chemical_name_systematic
; 
 ? 
;
_space_group_IT_number 2
_symmetry_cell_setting triclinic
_symmetry_space_group_name_Hall '-P 1'
_symmetry_space_group_name_H-M 'P -1'
_atom_sites_solution_hydrogens geom
_atom_sites_solution_primary direct
_atom_sites_solution_secondary difmap
_audit_creation_method SHELXL-97
_cell_angle_alpha 79.350(10)
_cell_angle_beta 84.900(10)
_cell_angle_gamma 76.400(10)
_cell_formula_units_Z 2
_cell_length_a 11.242(2)
_cell_length_b 13.483(3)
_cell_length_c 25.368(5)
_cell_measurement_temperature 173(2)
_cell_volume 3668.8(13)
_computing_structure_refinement 'SHELXL-97 (Sheldrick, 1997)'
_computing_structure_solution 'SHELXS-97 (Sheldrick, 1990)'
_diffrn_ambient_temperature 173(2)
_diffrn_measured_fraction_theta_full 1.000
_diffrn_measured_fraction_theta_max 1.000
_diffrn_radiation_monochromator graphite
_diffrn_radiation_source 'fine-focus sealed tube'
_diffrn_radiation_type MoK\a
_diffrn_radiation_wavelength 0.71070
_diffrn_reflns_av_R_equivalents 0.0336
_diffrn_reflns_av_sigmaI/netI 0.0518
_diffrn_reflns_limit_h_max 12
_diffrn_reflns_limit_h_min -12
_diffrn_reflns_limit_k_max 14
_diffrn_reflns_limit_k_min -14
_diffrn_reflns_limit_l_max 27
_diffrn_reflns_limit_l_min -27
_diffrn_reflns_number 18975
_diffrn_reflns_theta_full 22.50
_diffrn_reflns_theta_max 22.50
_diffrn_reflns_theta_min 1.58
_exptl_absorpt_coefficient_mu 0.215
_exptl_crystal_density_diffrn 1.164
_exptl_crystal_F_000 1380
_refine_diff_density_max .860
_refine_diff_density_min -.417
_refine_diff_density_rms .089
_refine_ls_extinction_coef 0.0020(3)
_refine_ls_extinction_expression Fc^*^=kFc[1+0.001xFc^2^\l^3^/sin(2\q)]^-1/4^
_refine_ls_extinction_method SHELXL
_refine_ls_goodness_of_fit_ref 1.195
_refine_ls_hydrogen_treatment mixed
_refine_ls_matrix_type full
_refine_ls_number_parameters 812
_refine_ls_number_reflns 9593
_refine_ls_number_restraints 189
_refine_ls_restrained_S_all 1.184
_refine_ls_R_factor_all 0.1071
_refine_ls_R_factor_gt 0.0970
_refine_ls_shift/su_max 0.005
_refine_ls_shift/su_mean 0.001
_refine_ls_structure_factor_coef Fsqd
_refine_ls_weighting_details 'calc w=1/[\s^2^(Fo^2^)+(0.0230P)^2^+42.6988P] where P=(Fo^2^+2Fc^2^)/3'
_refine_ls_weighting_scheme calc
_refine_ls_wR_factor_gt 0.2522
_refine_ls_wR_factor_ref 0.2558
_reflns_number_gt 8368
_reflns_number_total 9593
_reflns_threshold_expression >2sigma(I)
_cod_data_source_file ja0271577_s2_2.cif
_cod_data_source_block k00034xx
_cod_database_code 4115198

loop_
_symmetry_equiv_pos_as_xyz
'x, y, z'
'-x, -y, -z'

loop_
_atom_site_label
_atom_site_type_symbol
_atom_site_fract_x
_atom_site_fract_y
_atom_site_fract_z
_atom_site_U_iso_or_equiv
_atom_site_adp_type
_atom_site_occupancy
_atom_site_symmetry_multiplicity
_atom_site_calc_flag
_atom_site_refinement_flags
Ti1_1 Ti 0.83143(12) 0.89193(10) 0.24351(5) 0.0169(4) Uani 1 1 d .
Si1_1 Si 1.05004(19) 0.56757(16) 0.18987(8) 0.0202(5) Uani 1 1 d .
Si2_1 Si 0.4699(2) 1.08210(17) 0.20952(9) 0.0242(5) Uani 1 1 d .
Si3_1 Si 0.9286(2) 1.12204(18) 0.24357(9) 0.0269(6) Uani 1 1 d .
O1_1 O 0.9894(4) 0.8576(4) 0.22250(19) 0.0201(12) Uani 1 1 d .
O2_1 O 0.7482(4) 0.8617(4) 0.1930(2) 0.0219(12) Uani 1 1 d .
O3_1 O 0.9124(4) 0.6253(4) 0.2117(2) 0.0216(12) Uani 1 1 d .
O4_1 O 1.1462(4) 0.5823(4) 0.2322(2) 0.0206(12) Uani 1 1 d .
O5_1 O 0.7955(4) 0.8455(4) 0.31440(19) 0.0200(12) Uani 1 1 d .
C1_1 C 1.0450(7) 0.9028(6) 0.1289(3) 0.0192(17) Uani 1 1 d .
C2_1 C 0.9152(7) 0.9512(6) 0.1146(3) 0.0227(18) Uani 1 1 d .
H2A_1 H 0.9144 1.0043 0.0818 0.027 Uiso 1 1 calc R
H2B_1 H 0.8712 0.9858 0.1441 0.027 Uiso 1 1 calc R
C3_1 C 0.8502(7) 0.8694(6) 0.1047(3) 0.0197(17) Uani 1 1 d .
C4_1 C 0.8694(6) 0.8333(6) 0.0565(3) 0.0187(17) Uani 1 1 d .
H4_1 H 0.9155 0.8666 0.0283 0.022 Uiso 1 1 calc R
C5_1 C 0.8249(7) 0.7510(6) 0.0470(3) 0.0223(18) Uani 1 1 d D
C6_1 C 0.7591(7) 0.7034(6) 0.0895(3) 0.0225(18) Uani 1 1 d .
H6_1 H 0.7310 0.6444 0.0852 0.027 Uiso 1 1 calc R
C7_1 C 0.7335(7) 0.7395(6) 0.1380(3) 0.0197(17) Uani 1 1 d .
C8_1 C 0.6516(7) 0.6924(6) 0.1817(3) 0.0211(18) Uani 1 1 d .
H8A_1 H 0.5934 0.7509 0.1950 0.025 Uiso 1 1 calc R
H8B_1 H 0.6024 0.6573 0.1639 0.025 Uiso 1 1 calc R
C9_1 C 0.7023(7) 0.6164(6) 0.2309(3) 0.0207(18) Uani 1 1 d .
C10_1 C 0.6170(7) 0.5765(6) 0.2654(3) 0.0192(17) Uani 1 1 d .
H10_1 H 0.5336 0.5989 0.2564 0.023 Uiso 1 1 calc R
C11_1 C 0.6440(6) 0.5056(6) 0.3126(3) 0.0192(17) Uani 1 1 d D
C12_1 C 0.7667(7) 0.4785(6) 0.3252(3) 0.0189(17) Uani 1 1 d .
H12_1 H 0.7888 0.4311 0.3573 0.023 Uiso 1 1 calc R
C13_1 C 0.8593(7) 0.5168(6) 0.2935(3) 0.0189(17) Uani 1 1 d .
C14_1 C 0.9902(7) 0.4827(6) 0.3127(3) 0.0198(17) Uani 1 1 d .
H14A_1 H 0.9903 0.4328 0.3467 0.024 Uiso 1 1 calc R
H14B_1 H 1.0427 0.4456 0.2858 0.024 Uiso 1 1 calc R
C15_1 C 1.0474(7) 0.5688(6) 0.3221(3) 0.0201(18) Uani 1 1 d .
C16_1 C 1.0378(7) 0.5952(6) 0.3734(3) 0.0249(19) Uani 1 1 d .
H16_1 H 0.9932 0.5603 0.4015 0.030 Uiso 1 1 calc R
C17_1 C 1.0919(7) 0.6710(6) 0.3843(3) 0.0191(17) Uani 1 1 d D
C18_1 C 1.1503(7) 0.7247(6) 0.3408(3) 0.0230(18) Uani 1 1 d .
H18_1 H 1.1816 0.7814 0.3463 0.028 Uiso 1 1 calc R
C19_1 C 1.1639(7) 0.6975(6) 0.2898(3) 0.0192(17) Uani 1 1 d .
C20_1 C 1.2422(7) 0.7516(6) 0.2471(3) 0.0250(19) Uani 1 1 d .
H20A_1 H 1.2636 0.8067 0.2629 0.030 Uiso 1 1 calc R
H20B_1 H 1.3197 0.7003 0.2423 0.030 Uiso 1 1 calc R
C21_1 C 1.2005(7) 0.8003(5) 0.1918(3) 0.0166(17) Uani 1 1 d .
C22_1 C 1.2843(7) 0.7988(6) 0.1496(3) 0.0200(18) Uani 1 1 d .
H22_1 H 1.3655 0.7605 0.1562 0.024 Uiso 1 1 calc R
C23_1 C 1.2592(6) 0.8497(6) 0.0971(3) 0.0170(17) Uani 1 1 d D
C24_1 C 1.1373(7) 0.9014(6) 0.0882(3) 0.0190(17) Uani 1 1 d .
H24_1 H 1.1166 0.9369 0.0531 0.023 Uiso 1 1 calc R
C25_1 C 1.0795(7) 0.8543(6) 0.1808(3) 0.0188(17) Uani 1 1 d .
C26_1 C 0.7770(7) 0.8243(6) 0.1454(3) 0.0177(17) Uani 1 1 d .
C27_1 C 0.8243(6) 0.5848(5) 0.2454(3) 0.0143(16) Uani 1 1 d .
C28_1 C 1.1166(7) 0.6161(6) 0.2810(3) 0.0180(17) Uani 1 1 d .
C29_1 C 1.3629(6) 0.8453(5) 0.0526(2) 0.0233(18) Uani 1 1 d D
C30_1 C 1.4245(8) 0.7334(6) 0.0508(4) 0.033(2) Uani 1 1 d D
H30A_1 H 1.4558 0.6999 0.0861 0.049 Uiso 1 1 calc R
H30B_1 H 1.4927 0.7303 0.0238 0.049 Uiso 1 1 calc R
H30C_1 H 1.3651 0.6976 0.0414 0.049 Uiso 1 1 calc R
C31_1 C 1.3122(8) 0.8967(8) -0.0015(3) 0.042(2) Uani 1 1 d D
H31A_1 H 1.2719 0.9691 -0.0002 0.063 Uiso 1 1 calc R
H31B_1 H 1.2526 0.8604 -0.0103 0.063 Uiso 1 1 calc R
H31C_1 H 1.3793 0.8940 -0.0290 0.063 Uiso 1 1 calc R
C32_1 C 1.4552(8) 0.9019(7) 0.0662(4) 0.037(2) Uani 1 1 d D
H32A_1 H 1.4884 0.8686 0.1012 0.055 Uiso 1 1 calc R
H32B_1 H 1.4148 0.9742 0.0676 0.055 Uiso 1 1 calc R
H32C_1 H 1.5221 0.8994 0.0386 0.055 Uiso 1 1 calc R
C33_1 C 0.8493(6) 0.7148(5) -0.0085(3) 0.0247(18) Uani 1 1 d D
C34_1 C 0.8153(10) 0.6111(7) -0.0053(4) 0.052(3) Uani 1 1 d D
H34A_1 H 0.7285 0.6176 0.0060 0.078 Uiso 1 1 calc R
H34B_1 H 0.8656 0.5590 0.0209 0.078 Uiso 1 1 calc R
H34C_1 H 0.8299 0.5898 -0.0406 0.078 Uiso 1 1 calc R
C35_1 C 0.7723(9) 0.7945(7) -0.0493(4) 0.050(3) Uani 1 1 d D
H35A_1 H 0.6856 0.8030 -0.0375 0.075 Uiso 1 1 calc R
H35B_1 H 0.7852 0.7714 -0.0842 0.075 Uiso 1 1 calc R
H35C_1 H 0.7962 0.8608 -0.0525 0.075 Uiso 1 1 calc R
C36_1 C 0.9822(7) 0.7034(8) -0.0270(4) 0.042(2) Uani 1 1 d D
H36A_1 H 1.0330 0.6510 -0.0012 0.062 Uiso 1 1 calc R
H36B_1 H 1.0053 0.7699 -0.0295 0.062 Uiso 1 1 calc R
H36C_1 H 0.9945 0.6820 -0.0623 0.062 Uiso 1 1 calc R
C37_1 C 0.5460(6) 0.4541(5) 0.3458(2) 0.0233(18) Uani 1 1 d D
C38_1 C 0.5906(8) 0.3957(6) 0.4001(3) 0.033(2) Uani 1 1 d D
H38A_1 H 0.6644 0.3422 0.3949 0.050 Uiso 1 1 calc R
H38B_1 H 0.5265 0.3631 0.4195 0.050 Uiso 1 1 calc R
H38C_1 H 0.6095 0.4440 0.4209 0.050 Uiso 1 1 calc R
C39_1 C 0.4326(7) 0.5370(7) 0.3541(4) 0.039(2) Uani 1 1 d D
H39A_1 H 0.4037 0.5750 0.3191 0.058 Uiso 1 1 calc R
H39B_1 H 0.4523 0.5849 0.3749 0.058 Uiso 1 1 calc R
H39C_1 H 0.3684 0.5046 0.3736 0.058 Uiso 1 1 calc R
C40_1 C 0.5129(9) 0.3786(7) 0.3149(4) 0.040(2) Uani 1 1 d D
H40A_1 H 0.4834 0.4156 0.2798 0.060 Uiso 1 1 calc R
H40B_1 H 0.4485 0.3477 0.3352 0.060 Uiso 1 1 calc R
H40C_1 H 0.5856 0.3240 0.3097 0.060 Uiso 1 1 calc R
C41_1 C 1.0917(6) 0.6914(5) 0.4423(3) 0.0259(19) Uani 1 1 d D
C42_1 C 1.1239(10) 0.7948(7) 0.4429(4) 0.051(3) Uani 1 1 d D
H42A_1 H 1.1237 0.8055 0.4801 0.076 Uiso 1 1 calc R
H42B_1 H 1.0634 0.8508 0.4233 0.076 Uiso 1 1 calc R
H42C_1 H 1.2055 0.7946 0.4256 0.076 Uiso 1 1 calc R
C43_1 C 1.1893(9) 0.6061(8) 0.4712(4) 0.054(3) Uani 1 1 d D
H43A_1 H 1.1921 0.6170 0.5081 0.081 Uiso 1 1 calc R
H43B_1 H 1.2692 0.6072 0.4525 0.081 Uiso 1 1 calc R
H43C_1 H 1.1696 0.5389 0.4716 0.081 Uiso 1 1 calc R
C44_1 C 0.9656(8) 0.6980(8) 0.4704(4) 0.049(3) Uani 1 1 d D
H44A_1 H 0.9684 0.7110 0.5069 0.074 Uiso 1 1 calc R
H44B_1 H 0.9408 0.6325 0.4719 0.074 Uiso 1 1 calc R
H44C_1 H 0.9064 0.7545 0.4504 0.074 Uiso 1 1 calc R
C45_1 C 1.0929(8) 0.6315(7) 0.1225(3) 0.030(2) Uani 1 1 d .
H45A_1 H 1.1746 0.5952 0.1111 0.045 Uiso 1 1 calc R
H45B_1 H 1.0936 0.7036 0.1236 0.045 Uiso 1 1 calc R
H45C_1 H 1.0333 0.6297 0.0970 0.045 Uiso 1 1 calc R
C46_1 C 1.0604(9) 0.4286(7) 0.1858(4) 0.041(2) Uani 1 1 d .
H46A_1 H 1.1430 0.3979 0.1726 0.061 Uiso 1 1 calc R
H46B_1 H 1.0003 0.4242 0.1611 0.061 Uiso 1 1 calc R
H46C_1 H 1.0434 0.3910 0.2215 0.061 Uiso 1 1 calc R
C47_1 C 0.6823(7) 0.8916(6) 0.3403(3) 0.0209(18) Uani 1 1 d .
C48_1 C 0.5911(7) 0.9413(6) 0.2962(3) 0.0230(18) Uani 1 1 d .
H48_1 H 0.5277 0.9066 0.2940 0.028 Uiso 1 1 calc R
C49_1 C 0.5906(7) 1.0263(6) 0.2611(3) 0.0195(17) Uani 1 1 d .
C50_1 C 0.6876(7) 1.0868(6) 0.2580(3) 0.0211(18) Uani 1 1 d .
H50_1 H 0.6641 1.1556 0.2652 0.025 Uiso 1 1 calc R
C51_1 C 0.8060(7) 1.0488(6) 0.2456(3) 0.0202(17) Uani 1 1 d .
C52_1 C 0.3770(8) 0.9860(7) 0.2092(4) 0.038(2) Uani 1 1 d .
H52A_1 H 0.3360 0.9722 0.2446 0.057 Uiso 1 1 calc R
H52B_1 H 0.4303 0.9216 0.2007 0.057 Uiso 1 1 calc R
H52C_1 H 0.3153 1.0132 0.1821 0.057 Uiso 1 1 calc R
C53_1 C 0.3731(9) 1.2057(7) 0.2294(4) 0.047(3) Uani 1 1 d .
H53A_1 H 0.4248 1.2551 0.2291 0.071 Uiso 1 1 calc R
H53B_1 H 0.3360 1.1904 0.2655 0.071 Uiso 1 1 calc R
H53C_1 H 0.3085 1.2357 0.2038 0.071 Uiso 1 1 calc R
C54_1 C 0.5481(8) 1.1107(8) 0.1423(3) 0.039(2) Uani 1 1 d .
H54A_1 H 0.5966 1.1621 0.1430 0.058 Uiso 1 1 calc R
H54B_1 H 0.4866 1.1381 0.1151 0.058 Uiso 1 1 calc R
H54C_1 H 0.6022 1.0470 0.1334 0.058 Uiso 1 1 calc R
C55_1 C 1.0597(8) 1.0388(8) 0.2824(4) 0.047(3) Uani 1 1 d .
H55A_1 H 1.1241 1.0771 0.2814 0.071 Uiso 1 1 calc R
H55B_1 H 1.0923 0.9763 0.2665 0.071 Uiso 1 1 calc R
H55C_1 H 1.0316 1.0191 0.3197 0.071 Uiso 1 1 calc R
C56_1 C 0.9866(10) 1.1583(8) 0.1746(4) 0.048(3) Uani 1 1 d .
H56A_1 H 1.0501 1.1971 0.1747 0.072 Uiso 1 1 calc R
H56B_1 H 0.9192 1.2015 0.1531 0.072 Uiso 1 1 calc R
H56C_1 H 1.0214 1.0956 0.1592 0.072 Uiso 1 1 calc R
C57_1 C 0.8648(9) 1.2400(7) 0.2748(4) 0.040(2) Uani 1 1 d .
H57A_1 H 0.9281 1.2795 0.2737 0.060 Uiso 1 1 calc R
H57B_1 H 0.8381 1.2191 0.3122 0.060 Uiso 1 1 calc R
H57C_1 H 0.7947 1.2832 0.2549 0.060 Uiso 1 1 calc R
C58_1 C 0.6377(7) 0.8063(6) 0.3793(3) 0.0180(17) Uani 1 1 d .
C59_1 C 0.5256(7) 0.8251(6) 0.4077(3) 0.0257(19) Uani 1 1 d .
H59_1 H 0.4727 0.8917 0.4000 0.031 Uiso 1 1 calc R
C60_1 C 0.4879(8) 0.7522(6) 0.4462(3) 0.028(2) Uani 1 1 d .
H60_1 H 0.4107 0.7678 0.4650 0.034 Uiso 1 1 calc R
C61_1 C 0.5656(8) 0.6543(7) 0.4572(3) 0.032(2) Uani 1 1 d .
H61_1 H 0.5412 0.6025 0.4839 0.038 Uiso 1 1 calc R
C62_1 C 0.6760(8) 0.6326(7) 0.4300(3) 0.032(2) Uani 1 1 d .
H62_1 H 0.7282 0.5657 0.4377 0.038 Uiso 1 1 calc R
C63_1 C 0.7127(8) 0.7084(6) 0.3908(3) 0.028(2) Uani 1 1 d .
H63_1 H 0.7897 0.6926 0.3719 0.034 Uiso 1 1 calc R
C64_1 C 0.7074(7) 0.9716(6) 0.3712(3) 0.0232(18) Uani 1 1 d .
C65_1 C 0.8215(7) 0.9654(6) 0.3876(3) 0.0253(19) Uani 1 1 d .
H65_1 H 0.8871 0.9118 0.3784 0.030 Uiso 1 1 calc R
C66_1 C 0.8450(8) 1.0347(7) 0.4174(4) 0.035(2) Uani 1 1 d .
H66_1 H 0.9259 1.0300 0.4273 0.042 Uiso 1 1 calc R
C67_1 C 0.7477(8) 1.1120(7) 0.4326(4) 0.036(2) Uani 1 1 d .
H67_1 H 0.7609 1.1603 0.4531 0.044 Uiso 1 1 calc R
C68_1 C 0.6338(8) 1.1157(7) 0.4170(3) 0.033(2) Uani 1 1 d .
H68_1 H 0.5672 1.1672 0.4276 0.039 Uiso 1 1 calc R
C69_1 C 0.6111(7) 1.0496(6) 0.3873(3) 0.0263(19) Uani 1 1 d .
H69_1 H 0.5301 1.0555 0.3772 0.032 Uiso 1 1 calc R
C1S_2 C 0.5234(10) 0.4124(8) 0.0663(4) 0.071(4) Uani 1 1 d D
H1S_2 H 0.4937 0.4040 0.0338 0.086 Uiso 1 1 calc R
C2S_2 C 0.4427(9) 0.4413(8) 0.1069(4) 0.073(4) Uani 1 1 d D
H2S_2 H 0.3571 0.4548 0.1025 0.087 Uiso 1 1 calc R
C3S_2 C 0.4852(10) 0.4510(8) 0.1539(4) 0.067(3) Uani 1 1 d D
H3S_2 H 0.4292 0.4701 0.1826 0.080 Uiso 1 1 calc R
C4S_2 C 0.6079(10) 0.4332(9) 0.1599(4) 0.074(4) Uani 1 1 d D
H4S_2 H 0.6378 0.4405 0.1925 0.088 Uiso 1 1 calc R
C5S_2 C 0.6874(9) 0.4048(10) 0.1189(5) 0.074(4) Uani 1 1 d D
H5S_2 H 0.7731 0.3914 0.1231 0.089 Uiso 1 1 calc R
C6S_2 C 0.6454(9) 0.3955(10) 0.0718(4) 0.078(4) Uani 1 1 d D
H6S_2 H 0.7013 0.3772 0.0430 0.093 Uiso 1 1 calc R
C1S_3 C 0.2673(10) 0.0801(8) 0.4454(4) 0.076(4) Uani 1 1 d D
H1S_3 H 0.2804 0.0112 0.4645 0.091 Uiso 1 1 calc R
C2S_3 C 0.3054(9) 0.1535(10) 0.4652(4) 0.082(4) Uani 1 1 d D
H2S_3 H 0.3477 0.1353 0.4977 0.098 Uiso 1 1 calc R
C3S_3 C 0.2833(9) 0.2533(8) 0.4390(4) 0.063(3) Uani 1 1 d D
H3S_3 H 0.3086 0.3049 0.4534 0.076 Uiso 1 1 calc R
C4S_3 C 0.2251(9) 0.2786(7) 0.3921(4) 0.055(3) Uani 1 1 d D
H4S_3 H 0.2109 0.3478 0.3734 0.066 Uiso 1 1 calc R
C5S_3 C 0.1871(10) 0.2055(8) 0.3719(4) 0.063(3) Uani 1 1 d D
H5S_3 H 0.1444 0.2241 0.3395 0.075 Uiso 1 1 calc R
C6S_3 C 0.2101(11) 0.1053(8) 0.3979(4) 0.070(3) Uani 1 1 d D
H6S_3 H 0.1865 0.0535 0.3830 0.084 Uiso 1 1 calc R

loop_
_atom_site_aniso_label
_atom_site_aniso_U_11
_atom_site_aniso_U_22
_atom_site_aniso_U_33
_atom_site_aniso_U_23
_atom_site_aniso_U_13
_atom_site_aniso_U_12
Ti1_1 0.0168(8) 0.0182(8) 0.0161(8) -0.0035(6) 0.0000(6) -0.0044(6)
Si1_1 0.0200(12) 0.0202(12) 0.0203(12) -0.0039(9) -0.0021(9) -0.0038(9)
Si2_1 0.0220(12) 0.0261(13) 0.0238(12) -0.0027(10) -0.0016(10) -0.0050(10)
Si3_1 0.0278(13) 0.0286(13) 0.0260(13) -0.0057(10) 0.0013(10) -0.0097(10)
O1_1 0.019(3) 0.025(3) 0.016(3) -0.001(2) -0.001(2) -0.005(2)
O2_1 0.017(3) 0.022(3) 0.027(3) -0.008(2) 0.002(2) -0.004(2)
O3_1 0.019(3) 0.024(3) 0.023(3) -0.006(2) -0.001(2) -0.005(2)
O4_1 0.016(3) 0.023(3) 0.023(3) -0.006(2) -0.002(2) -0.002(2)
O5_1 0.018(3) 0.025(3) 0.016(3) -0.003(2) 0.001(2) -0.004(2)
C1_1 0.022(4) 0.020(4) 0.016(4) -0.005(3) -0.003(3) -0.004(3)
C2_1 0.027(5) 0.025(4) 0.015(4) -0.005(3) 0.000(3) -0.003(4)
C3_1 0.016(4) 0.021(4) 0.021(4) -0.002(3) -0.001(3) -0.002(3)
C4_1 0.014(4) 0.021(4) 0.018(4) 0.000(3) -0.001(3) -0.001(3)
C5_1 0.022(4) 0.024(4) 0.021(4) -0.004(4) -0.004(3) -0.003(4)
C6_1 0.020(4) 0.025(4) 0.022(4) -0.005(4) -0.002(3) -0.004(3)
C7_1 0.020(4) 0.020(4) 0.018(4) -0.001(3) -0.002(3) -0.002(3)
C8_1 0.022(4) 0.020(4) 0.021(4) -0.001(3) -0.005(3) -0.004(3)
C9_1 0.022(4) 0.020(4) 0.021(4) -0.005(3) -0.001(3) -0.003(3)
C10_1 0.017(4) 0.023(4) 0.016(4) -0.001(3) 0.001(3) -0.004(3)
C11_1 0.022(4) 0.018(4) 0.019(4) -0.005(3) 0.001(3) -0.006(3)
C12_1 0.022(4) 0.021(4) 0.014(4) -0.002(3) 0.001(3) -0.006(3)
C13_1 0.016(4) 0.020(4) 0.021(4) -0.005(3) 0.001(3) -0.005(3)
C14_1 0.020(4) 0.023(4) 0.015(4) 0.000(3) -0.002(3) -0.005(3)
C15_1 0.013(4) 0.019(4) 0.023(4) 0.000(3) -0.001(3) 0.002(3)
C16_1 0.020(4) 0.031(5) 0.021(5) 0.003(4) 0.000(3) -0.007(4)
C17_1 0.017(4) 0.026(4) 0.010(4) -0.001(3) 0.003(3) -0.001(3)
C18_1 0.022(4) 0.024(4) 0.023(5) -0.007(4) -0.004(3) -0.003(4)
C19_1 0.015(4) 0.022(4) 0.018(4) 0.000(3) 0.004(3) -0.004(3)
C20_1 0.025(5) 0.027(5) 0.022(5) -0.002(4) 0.003(4) -0.006(4)
C21_1 0.020(4) 0.016(4) 0.015(4) -0.003(3) -0.002(3) -0.005(3)
C22_1 0.017(4) 0.019(4) 0.021(4) 0.000(3) -0.002(3) -0.001(3)
C23_1 0.011(4) 0.022(4) 0.016(4) -0.004(3) 0.001(3) -0.001(3)
C24_1 0.021(4) 0.017(4) 0.016(4) 0.001(3) -0.001(3) -0.001(3)
C25_1 0.016(4) 0.019(4) 0.021(4) -0.003(3) 0.005(3) -0.006(3)
C26_1 0.017(4) 0.019(4) 0.014(4) -0.002(3) -0.001(3) 0.001(3)
C27_1 0.014(4) 0.012(4) 0.016(4) 0.000(3) -0.003(3) -0.003(3)
C28_1 0.017(4) 0.024(4) 0.011(4) -0.001(3) 0.002(3) -0.003(3)
C29_1 0.022(4) 0.027(5) 0.019(4) -0.006(4) 0.001(3) -0.002(4)
C30_1 0.031(5) 0.036(5) 0.030(5) -0.006(4) 0.003(4) -0.006(4)
C31_1 0.036(5) 0.051(6) 0.032(5) 0.001(5) 0.001(4) -0.002(5)
C32_1 0.033(5) 0.044(6) 0.029(5) 0.001(4) 0.001(4) -0.008(4)
C33_1 0.025(4) 0.026(5) 0.024(4) -0.009(4) -0.004(4) -0.002(4)
C34_1 0.064(7) 0.049(7) 0.046(6) -0.016(5) 0.004(5) -0.015(6)
C35_1 0.052(7) 0.060(7) 0.036(6) -0.010(5) -0.007(5) -0.007(5)
C36_1 0.039(6) 0.049(6) 0.035(5) -0.009(5) -0.001(4) -0.008(5)
C37_1 0.023(4) 0.024(4) 0.022(4) -0.001(4) -0.003(3) -0.006(4)
C38_1 0.042(5) 0.031(5) 0.026(5) 0.000(4) 0.001(4) -0.013(4)
C39_1 0.031(5) 0.044(6) 0.038(5) -0.007(4) 0.005(4) -0.005(4)
C40_1 0.043(6) 0.048(6) 0.036(5) -0.010(5) 0.003(4) -0.021(5)
C41_1 0.020(4) 0.032(5) 0.024(5) -0.005(4) 0.000(4) -0.002(4)
C42_1 0.054(7) 0.057(7) 0.043(6) -0.011(5) -0.011(5) -0.011(5)
C43_1 0.061(7) 0.060(7) 0.037(6) -0.008(5) -0.016(5) 0.001(6)
C44_1 0.051(6) 0.058(7) 0.040(6) -0.010(5) -0.001(5) -0.012(5)
C45_1 0.029(5) 0.035(5) 0.025(5) -0.007(4) -0.001(4) -0.004(4)
C46_1 0.048(6) 0.034(5) 0.039(6) -0.010(4) 0.001(5) -0.005(5)
C47_1 0.014(4) 0.021(4) 0.027(4) -0.001(3) -0.002(3) -0.004(3)
C48_1 0.019(4) 0.028(5) 0.022(4) -0.007(4) 0.008(3) -0.006(4)
C49_1 0.020(4) 0.018(4) 0.018(4) -0.004(3) -0.002(3) 0.001(3)
C50_1 0.026(5) 0.015(4) 0.023(4) -0.005(3) -0.003(3) -0.004(3)
C51_1 0.017(4) 0.023(4) 0.021(4) -0.004(3) 0.001(3) -0.005(3)
C52_1 0.029(5) 0.046(6) 0.041(6) -0.011(5) -0.005(4) -0.009(4)
C53_1 0.040(6) 0.043(6) 0.056(7) -0.006(5) -0.006(5) -0.004(5)
C54_1 0.038(5) 0.049(6) 0.028(5) -0.003(4) -0.001(4) -0.010(5)
C55_1 0.034(6) 0.057(7) 0.053(7) -0.013(5) -0.001(5) -0.013(5)
C56_1 0.059(7) 0.042(6) 0.047(6) -0.013(5) 0.012(5) -0.019(5)
C57_1 0.049(6) 0.032(5) 0.041(6) -0.006(4) 0.006(5) -0.017(5)
C58_1 0.020(4) 0.018(4) 0.018(4) -0.002(3) -0.008(3) -0.006(3)
C59_1 0.023(5) 0.030(5) 0.023(5) -0.004(4) 0.002(4) -0.005(4)
C60_1 0.027(5) 0.033(5) 0.026(5) -0.004(4) 0.003(4) -0.009(4)
C61_1 0.037(5) 0.033(5) 0.028(5) -0.002(4) -0.001(4) -0.016(4)
C62_1 0.036(5) 0.036(5) 0.023(5) -0.002(4) -0.004(4) -0.011(4)
C63_1 0.026(5) 0.034(5) 0.027(5) -0.006(4) -0.001(4) -0.010(4)
C64_1 0.025(5) 0.028(5) 0.018(4) -0.005(4) -0.001(3) -0.008(4)
C65_1 0.025(5) 0.030(5) 0.021(4) -0.010(4) -0.001(4) -0.004(4)
C66_1 0.033(5) 0.032(5) 0.039(5) -0.005(4) -0.003(4) -0.007(4)
C67_1 0.039(6) 0.035(5) 0.038(5) -0.008(4) -0.002(4) -0.011(4)
C68_1 0.037(6) 0.028(5) 0.033(5) -0.008(4) -0.001(4) -0.005(4)
C69_1 0.024(5) 0.029(5) 0.027(5) -0.007(4) 0.003(4) -0.007(4)
C1S_2 0.095(11) 0.060(8) 0.061(8) -0.013(6) -0.007(8) -0.018(7)
C2S_2 0.091(10) 0.064(8) 0.062(9) -0.017(7) -0.013(8) -0.005(7)
C3S_2 0.075(9) 0.057(8) 0.067(9) -0.010(6) -0.001(7) -0.011(7)
C4S_2 0.100(11) 0.065(8) 0.059(8) -0.017(7) -0.014(8) -0.014(8)
C5S_2 0.077(9) 0.078(9) 0.075(9) -0.017(8) -0.010(8) -0.027(7)
C6S_2 0.062(9) 0.089(10) 0.084(10) -0.022(8) 0.006(7) -0.018(7)
C1S_3 0.065(9) 0.092(10) 0.065(9) 0.000(8) 0.004(7) -0.020(8)
C2S_3 0.063(9) 0.132(14) 0.047(8) -0.019(9) 0.002(6) -0.012(9)
C3S_3 0.046(7) 0.087(10) 0.064(8) -0.027(7) 0.009(6) -0.024(7)
C4S_3 0.043(6) 0.061(7) 0.060(8) -0.006(6) -0.003(6) -0.012(6)
C5S_3 0.063(8) 0.073(9) 0.052(7) -0.002(6) -0.017(6) -0.015(7)
C6S_3 0.079(9) 0.074(9) 0.063(8) -0.021(7) -0.004(7) -0.022(7)

loop_
_atom_type_symbol
_atom_type_description
_atom_type_scat_dispersion_real
_atom_type_scat_dispersion_imag
_atom_type_scat_source
C C .0033 .0016 'International Tables Vol C Tables 4.2.6.8 and 6.1.1.4'
H H .0000 .0000 'International Tables Vol C Tables 4.2.6.8 and 6.1.1.4'
O O .0106 .0060 'International Tables Vol C Tables 4.2.6.8 and 6.1.1.4'
Si Si .0817 .0704 'International Tables Vol C Tables 4.2.6.8 and 6.1.1.4'
Ti Ti .2776 .4457 'International Tables Vol C Tables 4.2.6.8 and 6.1.1.4'

loop_
_geom_angle_atom_site_label_1
_geom_angle_atom_site_label_2
_geom_angle_atom_site_label_3
_geom_angle
O1_1 Ti1_1 O2_1 105.6(2)
O1_1 Ti1_1 O5_1 115.2(2)
O2_1 Ti1_1 O5_1 118.6(2)
O1_1 Ti1_1 C51_1 102.3(3)
O2_1 Ti1_1 C51_1 114.9(3)
O5_1 Ti1_1 C51_1 99.4(3)
O4_1 Si1_1 O3_1 105.2(3)
O4_1 Si1_1 C45_1 107.3(3)
O3_1 Si1_1 C45_1 112.0(3)
O4_1 Si1_1 C46_1 112.8(4)
O3_1 Si1_1 C46_1 112.4(4)
C45_1 Si1_1 C46_1 107.1(4)
C52_1 Si2_1 C54_1 110.4(4)
C52_1 Si2_1 C53_1 111.4(4)
C54_1 Si2_1 C53_1 110.1(5)
C52_1 Si2_1 C49_1 108.6(4)
C54_1 Si2_1 C49_1 108.7(4)
C53_1 Si2_1 C49_1 107.5(4)
C56_1 Si3_1 C55_1 107.6(5)
C56_1 Si3_1 C51_1 111.2(4)
C55_1 Si3_1 C51_1 109.4(4)
C56_1 Si3_1 C57_1 110.5(4)
C55_1 Si3_1 C57_1 109.4(5)
C51_1 Si3_1 C57_1 108.7(4)
C25_1 O1_1 Ti1_1 148.8(5)
C26_1 O2_1 Ti1_1 136.4(5)
C27_1 O3_1 Si1_1 130.5(5)
C28_1 O4_1 Si1_1 127.1(5)
C47_1 O5_1 Ti1_1 120.5(4)
C24_1 C1_1 C25_1 117.3(7)
C24_1 C1_1 C2_1 118.8(7)
C25_1 C1_1 C2_1 123.8(7)
C1_1 C2_1 C3_1 110.5(6)
C4_1 C3_1 C26_1 118.7(7)
C4_1 C3_1 C2_1 120.2(7)
C26_1 C3_1 C2_1 121.0(7)
C3_1 C4_1 C5_1 123.3(7)
C4_1 C5_1 C6_1 116.6(6)
C4_1 C5_1 C33_1 120.6(6)
C6_1 C5_1 C33_1 122.8(7)
C7_1 C6_1 C5_1 122.1(7)
C6_1 C7_1 C26_1 119.4(7)
C6_1 C7_1 C8_1 120.9(7)
C26_1 C7_1 C8_1 119.6(7)
C9_1 C8_1 C7_1 122.5(6)
C10_1 C9_1 C27_1 117.0(7)
C10_1 C9_1 C8_1 115.5(7)
C27_1 C9_1 C8_1 127.4(7)
C9_1 C10_1 C11_1 124.8(7)
C12_1 C11_1 C10_1 115.4(6)
C12_1 C11_1 C37_1 122.5(6)
C10_1 C11_1 C37_1 121.9(6)
C11_1 C12_1 C13_1 124.0(7)
C12_1 C13_1 C27_1 116.7(7)
C12_1 C13_1 C14_1 118.6(7)
C27_1 C13_1 C14_1 124.7(6)
C15_1 C14_1 C13_1 115.7(6)
C28_1 C15_1 C16_1 120.1(7)
C28_1 C15_1 C14_1 120.2(7)
C16_1 C15_1 C14_1 119.5(7)
C17_1 C16_1 C15_1 121.6(7)
C16_1 C17_1 C18_1 116.9(6)
C16_1 C17_1 C41_1 120.8(6)
C18_1 C17_1 C41_1 122.2(7)
C19_1 C18_1 C17_1 122.2(7)
C28_1 C19_1 C18_1 119.4(7)
C28_1 C19_1 C20_1 122.1(7)
C18_1 C19_1 C20_1 118.2(7)
C21_1 C20_1 C19_1 123.3(7)
C22_1 C21_1 C25_1 116.9(7)
C22_1 C21_1 C20_1 119.2(7)
C25_1 C21_1 C20_1 123.8(7)
C21_1 C22_1 C23_1 124.7(7)
C22_1 C23_1 C24_1 116.1(6)
C22_1 C23_1 C29_1 120.1(6)
C24_1 C23_1 C29_1 123.7(6)
C1_1 C24_1 C23_1 122.6(7)
O1_1 C25_1 C1_1 118.4(6)
O1_1 C25_1 C21_1 119.4(6)
C1_1 C25_1 C21_1 122.2(7)
O2_1 C26_1 C7_1 119.1(6)
O2_1 C26_1 C3_1 121.1(7)
C7_1 C26_1 C3_1 119.8(7)
O3_1 C27_1 C9_1 118.2(6)
O3_1 C27_1 C13_1 119.7(6)
C9_1 C27_1 C13_1 122.0(7)
O4_1 C28_1 C19_1 117.7(6)
O4_1 C28_1 C15_1 123.0(7)
C19_1 C28_1 C15_1 119.2(7)
C30_1 C29_1 C31_1 109.6(6)
C30_1 C29_1 C32_1 109.7(6)
C31_1 C29_1 C32_1 109.3(7)
C30_1 C29_1 C23_1 109.1(6)
C31_1 C29_1 C23_1 110.7(6)
C32_1 C29_1 C23_1 108.3(6)
C36_1 C33_1 C35_1 108.6(7)
C36_1 C33_1 C34_1 108.5(7)
C35_1 C33_1 C34_1 109.2(7)
C36_1 C33_1 C5_1 111.2(6)
C35_1 C33_1 C5_1 108.8(6)
C34_1 C33_1 C5_1 110.4(6)
C39_1 C37_1 C38_1 109.2(6)
C39_1 C37_1 C40_1 108.7(7)
C38_1 C37_1 C40_1 108.7(6)
C39_1 C37_1 C11_1 108.9(6)
C38_1 C37_1 C11_1 112.1(6)
C40_1 C37_1 C11_1 109.2(6)
C43_1 C41_1 C44_1 112.8(7)
C43_1 C41_1 C42_1 108.3(7)
C44_1 C41_1 C42_1 105.9(7)
C43_1 C41_1 C17_1 107.3(6)
C44_1 C41_1 C17_1 111.4(6)
C42_1 C41_1 C17_1 111.2(6)
O5_1 C47_1 C58_1 108.0(6)
O5_1 C47_1 C64_1 108.4(6)
C58_1 C47_1 C64_1 109.8(6)
O5_1 C47_1 C48_1 107.2(6)
C58_1 C47_1 C48_1 111.2(6)
C64_1 C47_1 C48_1 112.1(6)
C49_1 C48_1 C47_1 127.4(7)
C48_1 C49_1 C50_1 122.4(7)
C48_1 C49_1 Si2_1 123.5(6)
C50_1 C49_1 Si2_1 114.1(5)
C51_1 C50_1 C49_1 123.3(7)
C50_1 C51_1 Si3_1 123.8(6)
C50_1 C51_1 Ti1_1 108.8(5)
Si3_1 C51_1 Ti1_1 126.5(4)
C63_1 C58_1 C59_1 117.4(7)
C63_1 C58_1 C47_1 120.6(7)
C59_1 C58_1 C47_1 121.8(7)
C60_1 C59_1 C58_1 123.0(8)
C59_1 C60_1 C61_1 118.4(8)
C62_1 C61_1 C60_1 120.4(8)
C61_1 C62_1 C63_1 120.2(8)
C58_1 C63_1 C62_1 120.6(8)
C65_1 C64_1 C69_1 117.5(7)
C65_1 C64_1 C47_1 121.4(7)
C69_1 C64_1 C47_1 120.9(7)
C64_1 C65_1 C66_1 122.2(8)
C65_1 C66_1 C67_1 119.1(8)
C68_1 C67_1 C66_1 118.0(8)
C69_1 C68_1 C67_1 123.0(9)
C68_1 C69_1 C64_1 120.2(8)
C6S_2 C1S_2 C2S_2 120.5(7)
C1S_2 C2S_2 C3S_2 119.8(7)
C4S_2 C3S_2 C2S_2 120.0(7)
C5S_2 C4S_2 C3S_2 119.6(7)
C6S_2 C5S_2 C4S_2 120.6(7)
C1S_2 C6S_2 C5S_2 119.5(7)
C2S_3 C1S_3 C6S_3 120.0(7)
C1S_3 C2S_3 C3S_3 120.3(7)
C4S_3 C3S_3 C2S_3 119.6(7)
C3S_3 C4S_3 C5S_3 120.4(7)
C4S_3 C5S_3 C6S_3 120.0(7)
C1S_3 C6S_3 C5S_3 119.5(7)

loop_
_geom_bond_atom_site_label_1
_geom_bond_atom_site_label_2
_geom_bond_distance
Ti1_1 O1_1 1.785(5)
Ti1_1 O2_1 1.808(5)
Ti1_1 O5_1 1.834(5)
Ti1_1 C51_1 2.077(8)
Si1_1 O4_1 1.657(5)
Si1_1 O3_1 1.658(5)
Si1_1 C45_1 1.844(8)
Si1_1 C46_1 1.872(9)
Si2_1 C52_1 1.847(9)
Si2_1 C54_1 1.865(9)
Si2_1 C53_1 1.891(10)
Si2_1 C49_1 1.895(8)
Si3_1 C56_1 1.831(10)
Si3_1 C55_1 1.863(10)
Si3_1 C51_1 1.867(8)
Si3_1 C57_1 1.871(9)
O1_1 C25_1 1.398(9)
O2_1 C26_1 1.378(9)
O3_1 C27_1 1.393(9)
O4_1 C28_1 1.385(9)
O5_1 C47_1 1.438(9)
C1_1 C24_1 1.396(11)
C1_1 C25_1 1.403(11)
C1_1 C2_1 1.498(11)
C2_1 C3_1 1.526(11)
C3_1 C4_1 1.380(11)
C3_1 C26_1 1.401(11)
C4_1 C5_1 1.386(11)
C5_1 C6_1 1.396(11)
C5_1 C33_1 1.553(7)
C6_1 C7_1 1.388(11)
C7_1 C26_1 1.392(11)
C7_1 C8_1 1.521(11)
C8_1 C9_1 1.521(11)
C9_1 C10_1 1.376(11)
C9_1 C27_1 1.398(10)
C10_1 C11_1 1.395(10)
C11_1 C12_1 1.392(10)
C11_1 C37_1 1.543(7)
C12_1 C13_1 1.395(10)
C13_1 C27_1 1.409(10)
C13_1 C14_1 1.530(10)
C14_1 C15_1 1.515(11)
C15_1 C28_1 1.394(11)
C15_1 C16_1 1.401(11)
C16_1 C17_1 1.384(11)
C17_1 C18_1 1.405(11)
C17_1 C41_1 1.546(7)
C18_1 C19_1 1.396(11)
C19_1 C28_1 1.387(11)
C19_1 C20_1 1.522(10)
C20_1 C21_1 1.501(11)
C21_1 C22_1 1.362(10)
C21_1 C25_1 1.408(10)
C22_1 C23_1 1.400(10)
C23_1 C24_1 1.402(10)
C23_1 C29_1 1.547(7)
C29_1 C30_1 1.512(7)
C29_1 C31_1 1.513(7)
C29_1 C32_1 1.521(7)
C33_1 C36_1 1.506(7)
C33_1 C35_1 1.513(7)
C33_1 C34_1 1.520(7)
C37_1 C39_1 1.512(7)
C37_1 C38_1 1.518(7)
C37_1 C40_1 1.521(7)
C41_1 C43_1 1.517(7)
C41_1 C44_1 1.519(7)
C41_1 C42_1 1.523(7)
C47_1 C58_1 1.521(11)
C47_1 C64_1 1.533(11)
C47_1 C48_1 1.536(11)
C48_1 C49_1 1.314(11)
C49_1 C50_1 1.496(11)
C50_1 C51_1 1.341(11)
C58_1 C63_1 1.384(11)
C58_1 C59_1 1.389(11)
C59_1 C60_1 1.366(11)
C60_1 C61_1 1.396(12)
C61_1 C62_1 1.362(12)
C62_1 C63_1 1.397(12)
C64_1 C65_1 1.363(11)
C64_1 C69_1 1.410(11)
C65_1 C66_1 1.388(12)
C66_1 C67_1 1.403(12)
C67_1 C68_1 1.360(12)
C68_1 C69_1 1.349(12)
C1S_2 C6S_2 1.352(10)
C1S_2 C2S_2 1.360(10)
C2S_2 C3S_2 1.363(10)
C3S_2 C4S_2 1.360(10)
C4S_2 C5S_2 1.360(10)
C5S_2 C6S_2 1.360(10)
C1S_3 C2S_3 1.357(10)
C1S_3 C6S_3 1.365(10)
C2S_3 C3S_3 1.363(10)
C3S_3 C4S_3 1.356(10)
C4S_3 C5S_3 1.358(10)
C5S_3 C6S_3 1.365(10)
